data_4035007
loop_
_publ_author_name
'Morohashi, Naoya'
'Nanbu, Kazuki'
'Sonehara, Hayato'
'Ogihara, Jun'
'Shimazaki, Takanori'
'Hattori, Tetsutaro'

_publ_section_title
;
 Design and Synthesis of Open-Chain Hosts Having a Partial Structure of
 p-tert-Butylthiacalixarene.
;
_journal_issue 4
_journal_name_full 'The Journal of organic chemistry'
_journal_page_first 2235
_journal_page_last 2243
_journal_paper_doi 10.1021/acs.joc.7b03137
_journal_volume 83
_journal_year 2018
_chemical_formula_sum 'C33 H42 N2 O6 S'
_chemical_formula_weight 594.74
_space_group_crystal_system triclinic
_space_group_IT_number 2
_space_group_name_Hall '-P 1'
_space_group_name_H-M_alt 'P -1'
_symmetry_cell_setting triclinic
_symmetry_space_group_name_H-M 'P -1'
_atom_sites_solution_hydrogens mixed
_audit_creation_method SHELXL-2017/1
_cell_angle_alpha 75.1490(10)
_cell_angle_beta 80.1150(10)
_cell_angle_gamma 77.8020(10)
_cell_formula_units_Z 2
_cell_length_a 9.6740(8)
_cell_length_b 9.7640(9)
_cell_length_c 18.3344(16)
_cell_measurement_reflns_used 9950
_cell_measurement_temperature 100(2)
_cell_measurement_theta_max 27.83
_cell_measurement_theta_min 2.23
_cell_volume 1623.5(2)
_computing_cell_refinement 'Bruker SMART'
_computing_data_collection 'Bruker APEXII'
_computing_data_reduction 'Bruker SAINT'
_computing_molecular_graphics 'Yadokari-XG 2009 (Wakita Nemoto et al., 2009)'
_computing_publication_material 'Yadokari-XG 2009 (Wakita,Nemoto et al., 2009)'
_computing_structure_refinement 'SHELXL-2017/1 (Sheldrick, 2017)'
_computing_structure_solution 'Bruker SHELXTL'
_diffrn_ambient_temperature 100(2)
_diffrn_detector_area_resol_mean 8.333
_diffrn_measured_fraction_theta_full 0.993
_diffrn_measured_fraction_theta_max 0.980
_diffrn_measurement_device_type 'Bruker APEX-II CCD'
_diffrn_measurement_method 'phi and omega scans'
_diffrn_radiation_monochromator 'Bruker Helios multilayered confocal mirror'
_diffrn_radiation_source 'Bruker TXS fine-focus rotating anode'
_diffrn_radiation_type MoK\a
_diffrn_radiation_wavelength 0.71073
_diffrn_reflns_av_R_equivalents 0.0175
_diffrn_reflns_av_unetI/netI 0.0179
_diffrn_reflns_Laue_measured_fraction_full 0.993
_diffrn_reflns_Laue_measured_fraction_max 0.980
_diffrn_reflns_limit_h_max 12
_diffrn_reflns_limit_h_min -12
_diffrn_reflns_limit_k_max 12
_diffrn_reflns_limit_k_min -12
_diffrn_reflns_limit_l_max 23
_diffrn_reflns_limit_l_min -23
_diffrn_reflns_number 18622
_diffrn_reflns_point_group_measured_fraction_full 0.993
_diffrn_reflns_point_group_measured_fraction_max 0.980
_diffrn_reflns_theta_full 25.242
_diffrn_reflns_theta_max 27.500
_diffrn_reflns_theta_min 2.192
_exptl_absorpt_coefficient_mu 0.144
_exptl_absorpt_correction_T_max 0.7456
_exptl_absorpt_correction_T_min 0.7089
_exptl_absorpt_correction_type empirical
_exptl_crystal_colour colorless
_exptl_crystal_density_diffrn 1.217
_exptl_crystal_description prism
_exptl_crystal_F_000 636
_exptl_crystal_size_max 0.2
_exptl_crystal_size_mid 0.2
_exptl_crystal_size_min 0.2
_refine_diff_density_max 0.600
_refine_diff_density_min -0.434
_refine_diff_density_rms 0.053
_refine_ls_extinction_method none
_refine_ls_goodness_of_fit_ref 1.027
_refine_ls_hydrogen_treatment mixed
_refine_ls_matrix_type full
_refine_ls_number_parameters 468
_refine_ls_number_reflns 7318
_refine_ls_number_restraints 217
_refine_ls_restrained_S_all 1.043
_refine_ls_R_factor_all 0.0510
_refine_ls_R_factor_gt 0.0470
_refine_ls_shift/su_max 0.000
_refine_ls_shift/su_mean 0.000
_refine_ls_structure_factor_coef Fsqd
_refine_ls_weighting_details 'w=1/[\s^2^(Fo^2^)+(0.0626P)^2^+1.1771P] where P=(Fo^2^+2Fc^2^)/3'
_refine_ls_weighting_scheme calc
_refine_ls_wR_factor_gt 0.1238
_refine_ls_wR_factor_ref 0.1280
_reflns_Friedel_coverage 0.000
_reflns_number_gt 6628
_reflns_number_total 7318
_reflns_threshold_expression 'I > 2\s(I)'
_cod_data_source_file jo7b03137_si_003.cif
_cod_data_source_block 4-pToluidine-MeCN
_cod_database_code 4035007
_shelx_shelxl_version_number 2017/1
_shelx_space_group_comment
;
The symmetry employed for this shelxl refinement is uniquely defined
by the following loop, which should always be used as a source of
symmetry information in preference to the above space-group names.
They are only intended as comments.
;

loop_
_space_group_symop_operation_xyz
'x, y, z'
'-x, -y, -z'

loop_
_atom_site_label
_atom_site_type_symbol
_atom_site_fract_x
_atom_site_fract_y
_atom_site_fract_z
_atom_site_U_iso_or_equiv
_atom_site_adp_type
_atom_site_occupancy
_atom_site_site_symmetry_order
_atom_site_calc_flag
_atom_site_refinement_flags_posn
_atom_site_refinement_flags_adp
_atom_site_refinement_flags_occupancy
_atom_site_disorder_assembly
_atom_site_disorder_group
C1 C 0.39573(16) 0.14455(15) 0.28539(8) 0.0214(3) Uani 1 1 d . . . . .
C2 C 0.32846(15) 0.16983(15) 0.35556(8) 0.0200(3) Uani 1 1 d . . . . .
C3 C 0.40581(15) 0.19771(15) 0.40629(8) 0.0194(3) Uani 1 1 d . . . . .
H3 H 0.359353 0.213064 0.453066 0.023 Uiso 1 1 calc R U . . .
C4 C 0.55034(15) 0.20306(15) 0.38857(8) 0.0186(3) Uani 1 1 d . . . . .
C5 C 0.61513(16) 0.18019(15) 0.31718(8) 0.0206(3) Uani 1 1 d . . . . .
H5 H 0.711214 0.185887 0.303402 0.025 Uiso 1 1 calc R U . . .
C6 C 0.54176(16) 0.14931(15) 0.26601(8) 0.0211(3) Uani 1 1 d . . . . .
C7 C 0.63737(16) 0.23516(16) 0.44285(8) 0.0208(3) Uani 1 1 d . . . . .
C8 C 0.6698(2) 0.38859(17) 0.41207(10) 0.0316(4) Uani 1 1 d . . . . .
H8A H 0.719990 0.396971 0.361619 0.047 Uiso 1 1 calc R U . . .
H8B H 0.582102 0.456531 0.410766 0.047 Uiso 1 1 calc R U . . .
H8C H 0.727596 0.408031 0.444597 0.047 Uiso 1 1 calc R U . . .
C9 C 0.55745(18) 0.2239(2) 0.52323(9) 0.0296(3) Uani 1 1 d . . . . .
H9B H 0.468714 0.290220 0.521391 0.044 Uiso 1 1 calc R U . . .
H9C H 0.539169 0.127626 0.543647 0.044 Uiso 1 1 calc R U . . .
H9A H 0.614359 0.246661 0.555047 0.044 Uiso 1 1 calc R U . . .
C10 C 0.77819(17) 0.12773(18) 0.44822(9) 0.0264(3) Uani 1 1 d . . . . .
H10C H 0.830452 0.132750 0.398391 0.040 Uiso 1 1 calc R U . . .
H10A H 0.833706 0.151129 0.480518 0.040 Uiso 1 1 calc R U . . .
H10B H 0.758516 0.032094 0.469118 0.040 Uiso 1 1 calc R U . . .
C11 C 0.62166(19) 0.11659(17) 0.19187(8) 0.0265(3) Uani 1 1 d . . . . .
H11A H 0.609516 0.022184 0.188829 0.032 Uiso 1 1 calc R U . . .
H11B H 0.722556 0.114106 0.191469 0.032 Uiso 1 1 calc R U . . .
C12 C 0.56997(19) 0.22781(17) 0.12246(8) 0.0279(3) Uani 1 1 d . . . . .
C13 C 0.00601(16) 0.33389(16) 0.26242(9) 0.0243(3) Uani 1 1 d . . . . .
C14 C -0.06132(18) 0.46444(17) 0.22075(10) 0.0293(3) Uani 1 1 d D . . . .
C15 C -0.06540(18) 0.58966(17) 0.24444(10) 0.0297(4) Uani 1 1 d . . . . .
H15 H -0.108952 0.676726 0.216292 0.036 Uiso 1 1 calc R U . . .
C16 C -0.00624(17) 0.58986(16) 0.30929(10) 0.0259(3) Uani 1 1 d . . . . .
C17 C 0.05885(16) 0.45805(16) 0.34987(9) 0.0230(3) Uani 1 1 d . . . . .
H17 H 0.098692 0.454713 0.393119 0.028 Uiso 1 1 calc R U . . .
C18 C 0.06569(15) 0.33062(15) 0.32709(8) 0.0211(3) Uani 1 1 d . . . . .
C19 C -0.01837(19) 0.72889(18) 0.33649(11) 0.0356(4) Uani 1 1 d D . . . .
O1 O 0.31658(13) 0.11515(12) 0.23809(6) 0.0272(2) Uani 1 1 d D . . . .
H1 H 0.358(2) 0.143(2) 0.1950(10) 0.039(6) Uiso 1 1 d D . . . .
O2 O 0.00796(13) 0.21268(12) 0.23782(7) 0.0304(3) Uani 1 1 d D . . . .
H2 H 0.074(2) 0.154(2) 0.2562(14) 0.054(7) Uiso 1 1 d D . . . .
O3 O 0.44785(14) 0.23005(13) 0.10700(6) 0.0312(3) Uani 1 1 d . . . . .
O4 O 0.64863(14) 0.31497(13) 0.08445(7) 0.0336(3) Uani 1 1 d . . . . .
C20 C 0.37365(17) 0.57461(17) 0.11593(9) 0.0251(3) Uani 1 1 d . . . . .
C21 C 0.34509(18) 0.51401(18) 0.19262(9) 0.0289(3) Uani 1 1 d . . . . .
H21 H 0.293883 0.438766 0.208896 0.035 Uiso 1 1 calc R U . . .
C22 C 0.39383(19) 0.56696(18) 0.24481(9) 0.0301(3) Uani 1 1 d . . . . .
H22 H 0.376146 0.525642 0.296402 0.036 Uiso 1 1 calc R U . . .
C23 C 0.46879(19) 0.68088(17) 0.22148(9) 0.0282(3) Uani 1 1 d . . . . .
C24 C 0.49663(19) 0.73892(18) 0.14373(9) 0.0298(3) Uani 1 1 d . . . . .
H24 H 0.547446 0.814449 0.127178 0.036 Uiso 1 1 calc R U . . .
C25 C 0.45004(18) 0.68625(18) 0.09067(9) 0.0281(3) Uani 1 1 d . . . . .
H25 H 0.469805 0.725291 0.038929 0.034 Uiso 1 1 calc R U . . .
N1 N 0.32819(17) 0.51338(17) 0.06098(8) 0.0296(3) Uani 1 1 d D . . . .
H1A H 0.344(2) 0.564(2) 0.0139(10) 0.039(6) Uiso 1 1 d D . . . .
H1B H 0.2367(18) 0.515(3) 0.0702(14) 0.052(7) Uiso 1 1 d D . . . .
H1C H 0.372(3) 0.4206(19) 0.0649(14) 0.054(7) Uiso 1 1 d D . . . .
C26 C 0.5177(3) 0.7419(2) 0.27815(10) 0.0410(4) Uani 1 1 d . . . . .
H26A H 0.567245 0.819313 0.251663 0.061 Uiso 1 1 calc R U . . .
H26B H 0.436502 0.777483 0.310622 0.061 Uiso 1 1 calc R U . . .
H26C H 0.580451 0.667999 0.308334 0.061 Uiso 1 1 calc R U . . .
C27 C 0.1742(4) 1.0376(3) 0.06933(18) 0.0782(9) Uani 1 1 d . . . . .
H27C H 0.191487 0.935110 0.088517 0.117 Uiso 1 1 calc R U . . .
H27A H 0.082079 1.077702 0.091442 0.117 Uiso 1 1 calc R U . . .
H27B H 0.246077 1.078336 0.082325 0.117 Uiso 1 1 calc R U . . .
C28 C 0.1786(3) 1.0704(3) -0.01349(17) 0.0613(6) Uani 1 1 d . . . . .
N2 N 0.1807(3) 1.0979(3) -0.07867(15) 0.0820(8) Uani 1 1 d . . . . .
C29A C 0.0339(6) 0.8428(4) 0.2667(2) 0.0635(12) Uani 0.6 1 d D U P A 1
H29A H 0.131740 0.809891 0.249272 0.095 Uiso 0.6 1 calc R U P A 1
H29B H -0.023347 0.856637 0.226696 0.095 Uiso 0.6 1 calc R U P A 1
H29C H 0.025677 0.932297 0.281182 0.095 Uiso 0.6 1 calc R U P A 1
C29B C -0.0846(8) 0.8640(5) 0.2835(4) 0.0559(15) Uani 0.4 1 d D U P A 2
H29F H -0.174138 0.851024 0.272876 0.084 Uiso 0.4 1 calc R U P A 2
H29D H -0.099907 0.943866 0.307240 0.084 Uiso 0.4 1 calc R U P A 2
H29E H -0.021781 0.882774 0.236937 0.084 Uiso 0.4 1 calc R U P A 2
C30A C -0.1723(4) 0.7815(5) 0.3636(4) 0.0708(14) Uani 0.6 1 d D U P A 1
H30A H -0.229834 0.791688 0.324135 0.106 Uiso 0.6 1 calc R U P A 1
H30B H -0.204008 0.713360 0.407954 0.106 Uiso 0.6 1 calc R U P A 1
H30C H -0.180832 0.872990 0.375949 0.106 Uiso 0.6 1 calc R U P A 1
C30B C -0.1225(9) 0.7124(7) 0.4113(4) 0.075(2) Uani 0.4 1 d D U P A 2
H30F H -0.085692 0.627818 0.447355 0.112 Uiso 0.4 1 calc R U P A 2
H30D H -0.132297 0.795474 0.431946 0.112 Uiso 0.4 1 calc R U P A 2
H30E H -0.213887 0.703730 0.401082 0.112 Uiso 0.4 1 calc R U P A 2
C31A C 0.0765(5) 0.7114(4) 0.3977(3) 0.0460(9) Uani 0.6 1 d D U P A 1
H31C H 0.173584 0.677922 0.379187 0.069 Uiso 0.6 1 calc R U P A 1
H31A H 0.069476 0.802432 0.410264 0.069 Uiso 0.6 1 calc R U P A 1
H31B H 0.046301 0.642801 0.442268 0.069 Uiso 0.6 1 calc R U P A 1
C31B C 0.1231(6) 0.7488(7) 0.3535(5) 0.0594(18) Uani 0.4 1 d D U P A 2
H31D H 0.164803 0.662950 0.387115 0.089 Uiso 0.4 1 calc R U P A 2
H31E H 0.186162 0.767444 0.307007 0.089 Uiso 0.4 1 calc R U P A 2
H31F H 0.108035 0.828536 0.377309 0.089 Uiso 0.4 1 calc R U P A 2
C32A C -0.1292(3) 0.4644(2) 0.15177(13) 0.0301(4) Uani 0.9 1 d D U P B 1
H32A H -0.212141 0.418035 0.169113 0.036 Uiso 0.9 1 calc R U P B 1
H32B H -0.162002 0.563239 0.126296 0.036 Uiso 0.9 1 calc R U P B 1
C3A C -0.0307(2) 0.38870(19) 0.09456(11) 0.0287(4) Uani 0.9 1 d D U P B 1
O5A O -0.08380(15) 0.30705(15) 0.06328(8) 0.0315(3) Uani 0.9 1 d D U P B 1
H5A H -0.1679(16) 0.306(3) 0.0824(14) 0.041(7) Uiso 0.9 1 d D . P C 1
O6A O 0.09303(16) 0.40311(18) 0.07550(9) 0.0365(3) Uani 0.9 1 d . U P B 1
C32B C -0.1798(14) 0.483(2) 0.1730(8) 0.027(3) Uani 0.1 1 d D U P B 2
H32D H -0.259558 0.556871 0.183923 0.032 Uiso 0.1 1 calc R U P B 2
H32C H -0.213044 0.393580 0.178011 0.032 Uiso 0.1 1 calc R U P B 2
C33B C -0.0933(17) 0.530(2) 0.0959(8) 0.033(3) Uani 0.1 1 d D U P B 2
O6B O 0.0351(14) 0.4841(18) 0.0826(8) 0.040(3) Uani 0.1 1 d . U P B 2
O5B O -0.1749(13) 0.5940(13) 0.0417(6) 0.029(2) Uani 0.1 1 d D U P B 2
H5B H -0.124980 0.622571 0.002029 0.044 Uiso 0.1 1 calc DR U P B 2
S1 S 0.14377(4) 0.16289(4) 0.38270(2) 0.02288(10) Uani 1 1 d . . . . .

loop_
_atom_site_aniso_label
_atom_site_aniso_U_11
_atom_site_aniso_U_22
_atom_site_aniso_U_33
_atom_site_aniso_U_23
_atom_site_aniso_U_13
_atom_site_aniso_U_12
C1 0.0298(7) 0.0154(6) 0.0191(7) 0.0013(5) -0.0112(6) -0.0041(5)
C2 0.0225(7) 0.0150(6) 0.0206(7) 0.0026(5) -0.0075(5) -0.0034(5)
C3 0.0251(7) 0.0152(6) 0.0158(6) 0.0010(5) -0.0053(5) -0.0024(5)
C4 0.0243(7) 0.0144(6) 0.0159(6) 0.0009(5) -0.0072(5) -0.0025(5)
C5 0.0235(7) 0.0176(7) 0.0188(7) 0.0002(5) -0.0057(5) -0.0024(5)
C6 0.0295(7) 0.0167(6) 0.0152(6) 0.0005(5) -0.0065(5) -0.0019(5)
C7 0.0250(7) 0.0200(7) 0.0181(6) -0.0022(5) -0.0074(5) -0.0042(5)
C8 0.0410(9) 0.0219(8) 0.0351(9) -0.0038(6) -0.0130(7) -0.0092(7)
C9 0.0307(8) 0.0400(9) 0.0210(7) -0.0097(7) -0.0069(6) -0.0065(7)
C10 0.0260(7) 0.0287(8) 0.0240(7) -0.0028(6) -0.0111(6) -0.0012(6)
C11 0.0373(9) 0.0233(7) 0.0177(7) -0.0035(6) -0.0042(6) -0.0032(6)
C12 0.0457(9) 0.0246(8) 0.0157(7) -0.0052(6) -0.0056(6) -0.0091(7)
C13 0.0267(7) 0.0179(7) 0.0307(8) -0.0020(6) -0.0133(6) -0.0058(6)
C14 0.0328(8) 0.0212(7) 0.0373(9) -0.0017(6) -0.0215(7) -0.0046(6)
C15 0.0319(8) 0.0164(7) 0.0422(9) 0.0000(6) -0.0196(7) -0.0031(6)
C16 0.0248(7) 0.0187(7) 0.0366(8) -0.0051(6) -0.0100(6) -0.0056(6)
C17 0.0217(7) 0.0239(7) 0.0251(7) -0.0039(6) -0.0074(6) -0.0066(6)
C18 0.0216(7) 0.0173(7) 0.0237(7) 0.0010(5) -0.0081(5) -0.0047(5)
C19 0.0374(9) 0.0216(8) 0.0534(11) -0.0128(8) -0.0173(8) -0.0028(7)
O1 0.0352(6) 0.0282(6) 0.0212(5) -0.0025(4) -0.0119(5) -0.0096(5)
O2 0.0379(7) 0.0191(5) 0.0393(7) -0.0060(5) -0.0221(5) -0.0028(5)
O3 0.0437(7) 0.0326(6) 0.0200(5) -0.0011(4) -0.0117(5) -0.0123(5)
O4 0.0478(7) 0.0340(6) 0.0222(5) 0.0010(5) -0.0108(5) -0.0182(5)
C20 0.0286(8) 0.0254(7) 0.0208(7) -0.0015(6) -0.0051(6) -0.0068(6)
C21 0.0358(9) 0.0254(8) 0.0234(7) 0.0003(6) 0.0003(6) -0.0115(6)
C22 0.0427(9) 0.0264(8) 0.0175(7) 0.0008(6) -0.0013(6) -0.0077(7)
C23 0.0372(9) 0.0248(8) 0.0216(7) -0.0023(6) -0.0060(6) -0.0050(6)
C24 0.0385(9) 0.0282(8) 0.0233(8) 0.0002(6) -0.0043(6) -0.0143(7)
C25 0.0369(9) 0.0277(8) 0.0182(7) 0.0019(6) -0.0034(6) -0.0113(7)
N1 0.0364(8) 0.0309(8) 0.0230(7) -0.0003(6) -0.0068(6) -0.0139(6)
C26 0.0662(13) 0.0350(10) 0.0252(8) -0.0027(7) -0.0134(8) -0.0154(9)
C27 0.081(2) 0.0695(19) 0.0763(19) -0.0207(15) -0.0233(16) 0.0195(15)
C28 0.0521(14) 0.0688(16) 0.0665(17) -0.0302(13) 0.0084(12) -0.0131(12)
N2 0.0810(17) 0.103(2) 0.0650(16) -0.0355(15) 0.0187(13) -0.0260(15)
C29A 0.095(3) 0.0191(15) 0.088(3) 0.0012(17) -0.049(3) -0.0197(18)
C29B 0.082(4) 0.024(2) 0.067(4) -0.006(2) -0.035(3) -0.006(3)
C30A 0.049(2) 0.056(3) 0.129(4) -0.064(3) -0.031(2) 0.0105(18)
C30B 0.102(5) 0.034(3) 0.079(4) -0.027(3) 0.043(4) -0.018(3)
C31A 0.053(2) 0.0333(18) 0.065(2) -0.0251(18) -0.026(2) -0.0060(16)
C31B 0.049(3) 0.043(3) 0.104(5) -0.045(4) -0.032(3) 0.005(3)
C32A 0.0305(10) 0.0248(9) 0.0384(11) -0.0069(8) -0.0217(9) 0.0012(8)
C3A 0.0330(9) 0.0233(8) 0.0311(9) -0.0015(7) -0.0186(7) -0.0018(7)
O5A 0.0312(7) 0.0339(7) 0.0342(7) -0.0115(6) -0.0118(6) -0.0055(6)
O6A 0.0324(7) 0.0388(8) 0.0413(8) -0.0061(6) -0.0153(6) -0.0083(6)
C32B 0.018(6) 0.038(7) 0.024(5) -0.001(5) -0.010(4) -0.007(6)
C33B 0.027(4) 0.048(6) 0.020(5) 0.001(5) -0.008(4) -0.003(5)
O6B 0.025(4) 0.052(7) 0.041(6) -0.016(5) -0.003(4) 0.000(5)
O5B 0.033(5) 0.035(5) 0.018(4) -0.006(4) -0.009(4) 0.003(4)
S1 0.02265(18) 0.01923(18) 0.02437(19) 0.00435(13) -0.00830(14) -0.00558(13)

loop_
_atom_type_symbol
_atom_type_description
_atom_type_scat_dispersion_real
_atom_type_scat_dispersion_imag
_atom_type_scat_source
C C 0.0033 0.0016 'International Tables Vol C Tables 4.2.6.8 and 6.1.1.4'
H H 0.0000 0.0000 'International Tables Vol C Tables 4.2.6.8 and 6.1.1.4'
N N 0.0061 0.0033 'International Tables Vol C Tables 4.2.6.8 and 6.1.1.4'
O O 0.0106 0.0060 'International Tables Vol C Tables 4.2.6.8 and 6.1.1.4'
S S 0.1246 0.1234 'International Tables Vol C Tables 4.2.6.8 and 6.1.1.4'

loop_
_geom_angle_atom_site_label_1
_geom_angle_atom_site_label_2
_geom_angle_atom_site_label_3
_geom_angle
O1 C1 C2 118.50(14)
O1 C1 C6 122.39(14)
C2 C1 C6 119.11(13)
C1 C2 C3 120.45(13)
C1 C2 S1 120.50(11)
C3 C2 S1 119.04(11)
C4 C3 C2 121.63(13)
C3 C4 C5 116.96(13)
C3 C4 C7 122.68(13)
C5 C4 C7 120.35(13)
C6 C5 C4 122.80(14)
C5 C6 C1 119.03(13)
C5 C6 C11 119.61(14)
C1 C6 C11 121.33(13)
C9 C7 C10 107.85(12)
C9 C7 C4 112.03(12)
C10 C7 C4 110.04(12)
C9 C7 C8 108.72(13)
C10 C7 C8 109.17(13)
C4 C7 C8 108.98(12)
C6 C11 C12 112.35(13)
O4 C12 O3 122.76(15)
O4 C12 C11 119.28(15)
O3 C12 C11 117.94(14)
O2 C13 C18 122.61(13)
O2 C13 C14 117.31(13)
C18 C13 C14 120.07(14)
C15 C14 C13 118.69(14)
C15 C14 C32B 110.7(9)
C13 C14 C32B 125.9(9)
C15 C14 C32A 122.32(15)
C13 C14 C32A 118.99(15)
C14 C15 C16 122.56(14)
C17 C16 C15 117.30(14)
C17 C16 C19 121.09(14)
C15 C16 C19 121.56(14)
C16 C17 C18 121.44(14)
C13 C18 C17 119.93(13)
C13 C18 S1 119.93(11)
C17 C18 S1 120.09(11)
C29B C19 C31B 109.7(4)
C30A C19 C31A 111.0(3)
C30A C19 C16 109.66(19)
C29B C19 C16 114.4(3)
C31B C19 C16 112.5(3)
C31A C19 C16 112.92(19)
C29B C19 C30B 105.7(5)
C31B C19 C30B 108.5(5)
C16 C19 C30B 105.6(3)
C30A C19 C29A 109.1(3)
C31A C19 C29A 107.0(3)
C16 C19 C29A 107.0(2)
C21 C20 C25 121.28(15)
C21 C20 N1 118.74(14)
C25 C20 N1 119.90(14)
C20 C21 C22 119.05(15)
C21 C22 C23 121.22(15)
C22 C23 C24 118.29(15)
C22 C23 C26 121.36(15)
C24 C23 C26 120.34(15)
C25 C24 C23 121.27(15)
C20 C25 C24 118.88(14)
N2 C28 C27 179.1(3)
C3A C32A C14 114.34(17)
O6A C3A O5A 119.13(18)
O6A C3A C32A 122.81(18)
O5A C3A C32A 118.03(17)
C14 C32B C33B 96.6(9)
O6B C33B O5B 122.8(14)
O6B C33B C32B 122.7(15)
O5B C33B C32B 112.4(12)
C2 S1 C18 100.86(7)

loop_
_geom_bond_atom_site_label_1
_geom_bond_atom_site_label_2
_geom_bond_distance
C1 O1 1.3672(17)
C1 C2 1.395(2)
C1 C6 1.404(2)
C2 C3 1.398(2)
C2 S1 1.7813(15)
C3 C4 1.389(2)
C4 C5 1.402(2)
C4 C7 1.5351(19)
C5 C6 1.392(2)
C6 C11 1.518(2)
C7 C9 1.531(2)
C7 C10 1.535(2)
C7 C8 1.538(2)
C11 C12 1.526(2)
C12 O4 1.256(2)
C12 O3 1.256(2)
C13 O2 1.3659(18)
C13 C18 1.396(2)
C13 C14 1.398(2)
C14 C15 1.390(2)
C14 C32B 1.513(9)
C14 C32A 1.522(2)
C15 C16 1.406(2)
C16 C17 1.391(2)
C16 C19 1.538(2)
C17 C18 1.396(2)
C18 S1 1.7827(14)
C19 C30A 1.511(4)
C19 C29B 1.514(4)
C19 C31B 1.517(4)
C19 C31A 1.524(3)
C19 C30B 1.551(5)
C19 C29A 1.554(4)
C20 C21 1.383(2)
C20 C25 1.383(2)
C20 N1 1.462(2)
C21 C22 1.384(2)
C22 C23 1.392(2)
C23 C24 1.394(2)
C23 C26 1.505(2)
C24 C25 1.385(2)
C27 C28 1.464(4)
C28 N2 1.153(4)
C32A C3A 1.520(3)
C3A O6A 1.215(2)
C3A O5A 1.318(2)
C32B C33B 1.528(10)
C33B O6B 1.23(2)
C33B O5B 1.321(19)

loop_
_geom_torsion_atom_site_label_1
_geom_torsion_atom_site_label_2
_geom_torsion_atom_site_label_3
_geom_torsion_atom_site_label_4
_geom_torsion
O1 C1 C2 C3 178.83(12)
C6 C1 C2 C3 -0.8(2)
O1 C1 C2 S1 0.30(18)
C6 C1 C2 S1 -179.33(10)
C1 C2 C3 C4 0.8(2)
S1 C2 C3 C4 179.38(11)
C2 C3 C4 C5 0.4(2)
C2 C3 C4 C7 179.29(12)
C3 C4 C5 C6 -1.8(2)
C7 C4 C5 C6 179.35(13)
C4 C5 C6 C1 1.8(2)
C4 C5 C6 C11 -176.14(13)
O1 C1 C6 C5 179.91(13)
C2 C1 C6 C5 -0.5(2)
O1 C1 C6 C11 -2.2(2)
C2 C1 C6 C11 177.44(13)
C3 C4 C7 C9 13.75(19)
C5 C4 C7 C9 -167.43(13)
C3 C4 C7 C10 133.72(14)
C5 C4 C7 C10 -47.46(17)
C3 C4 C7 C8 -106.60(16)
C5 C4 C7 C8 72.21(17)
C5 C6 C11 C12 -116.55(15)
C1 C6 C11 C12 65.55(19)
C6 C11 C12 O4 108.47(18)
C6 C11 C12 O3 -69.81(19)
O2 C13 C14 C15 179.85(16)
C18 C13 C14 C15 0.9(3)
O2 C13 C14 C32B 26.4(9)
C18 C13 C14 C32B -152.5(8)
O2 C13 C14 C32A 0.7(3)
C18 C13 C14 C32A -178.26(17)
C13 C14 C15 C16 -0.9(3)
C32B C14 C15 C16 156.3(6)
C32A C14 C15 C16 178.23(19)
C14 C15 C16 C17 0.4(3)
C14 C15 C16 C19 -177.05(17)
C15 C16 C17 C18 0.2(2)
C19 C16 C17 C18 177.63(15)
O2 C13 C18 C17 -179.25(14)
C14 C13 C18 C17 -0.4(2)
O2 C13 C18 S1 -1.9(2)
C14 C13 C18 S1 176.94(13)
C16 C17 C18 C13 -0.2(2)
C16 C17 C18 S1 -177.51(12)
C17 C16 C19 C30A -110.5(3)
C15 C16 C19 C30A 66.8(3)
C17 C16 C19 C29B 176.7(4)
C15 C16 C19 C29B -6.0(4)
C17 C16 C19 C31B 50.7(5)
C15 C16 C19 C31B -132.0(4)
C17 C16 C19 C31A 13.9(3)
C15 C16 C19 C31A -168.8(3)
C17 C16 C19 C30B -67.4(5)
C15 C16 C19 C30B 109.9(4)
C17 C16 C19 C29A 131.3(2)
C15 C16 C19 C29A -51.4(3)
C25 C20 C21 C22 0.2(3)
N1 C20 C21 C22 176.93(16)
C20 C21 C22 C23 1.0(3)
C21 C22 C23 C24 -1.4(3)
C21 C22 C23 C26 177.93(18)
C22 C23 C24 C25 0.6(3)
C26 C23 C24 C25 -178.66(17)
C21 C20 C25 C24 -0.9(3)
N1 C20 C25 C24 -177.59(16)
C23 C24 C25 C20 0.5(3)
C15 C14 C32A C3A 128.4(2)
C13 C14 C32A C3A -52.4(3)
C14 C32A C3A O6A -42.6(3)
C14 C32A C3A O5A 139.15(18)
C15 C14 C32B C33B 93.1(13)
C13 C14 C32B C33B -111.7(11)
C14 C32B C33B O6B 33(2)
C14 C32B C33B O5B -162.3(15)
C1 C2 S1 C18 -76.37(13)
C3 C2 S1 C18 105.08(12)
C13 C18 S1 C2 104.81(13)
C17 C18 S1 C2 -77.87(13)
